data_7717865
loop_
_publ_author_name
'Ding, Yi'
'Ma, Yinghua'
'Tang, Yongheng'
'Fu, Yang'
'Wan, Jiayi'
'Xu, Zhiyuan'
'He, Yifei'
'Shi, Zhenhai'
'Nazish, Mohd'
'Wu, Peng'
'Roesky, Herbert W.'

_publ_section_title
;
 The Divergent Reactivity of \b-diketiminato Aluminium Hydride with
 Organophosphoryl Compounds
;
_journal_name_full 'Dalton Transactions'
_journal_paper_doi 10.1039/D4DT03397C
_journal_year 2025
_chemical_formula_moiety 'C35 H55 Al N2 O2'
_chemical_formula_sum 'C35 H55 Al N2 O2'
_chemical_formula_weight 562.79
_chemical_properties_physical Air-sensitive
_space_group_crystal_system orthorhombic
_space_group_IT_number 19
_space_group_name_Hall 'P 2ac 2ab'
_space_group_name_H-M_alt 'P 21 21 21'
_atom_sites_solution_hydrogens geom
_audit_block_doi 10.5517/ccdc.csd.cc2m2dty
_audit_creation_date 2025-01-07
_audit_creation_method
;
Olex2 1.3
(compiled 2020.11.12 svn.r5f609507 for OlexSys, GUI svn.r6226)
;
_audit_update_record
;
2025-01-08 deposited with the CCDC.	2025-01-22 downloaded from the CCDC.
;
_cell_angle_alpha 90
_cell_angle_beta 90
_cell_angle_gamma 90
_cell_formula_units_Z 4
_cell_length_a 9.6913(4)
_cell_length_b 17.2251(6)
_cell_length_c 20.4705(7)
_cell_measurement_reflns_used 7818
_cell_measurement_temperature 150(2)
_cell_measurement_theta_max 74.496
_cell_measurement_theta_min 5.027
_cell_volume 3417.2(2)
_computing_cell_refinement 'SAINT V8.40B (?, 2016)'
_computing_data_reduction 'SAINT V8.40B (?, 2016)'
_computing_molecular_graphics 'Olex2 1.3 (Dolomanov et al., 2009)'
_computing_publication_material 'Olex2 1.3 (Dolomanov et al., 2009)'
_computing_structure_refinement 'SHELXL 2018/3 (Sheldrick, 2015)'
_computing_structure_solution 'SHELXT 2018/2 (Sheldrick, 2018)'
_diffrn_ambient_temperature 150.0
_diffrn_measured_fraction_theta_full 0.999
_diffrn_measured_fraction_theta_max 0.998
_diffrn_measurement_device_type 'Bruker APEX-II CCD'
_diffrn_measurement_method '\f and \w scans'
_diffrn_radiation_type CuK\a
_diffrn_radiation_wavelength 1.54178
_diffrn_reflns_av_R_equivalents 0.1516
_diffrn_reflns_av_unetI/netI 0.0987
_diffrn_reflns_Laue_measured_fraction_full 0.999
_diffrn_reflns_Laue_measured_fraction_max 0.998
_diffrn_reflns_limit_h_max 8
_diffrn_reflns_limit_h_min -12
_diffrn_reflns_limit_k_max 21
_diffrn_reflns_limit_k_min -17
_diffrn_reflns_limit_l_max 24
_diffrn_reflns_limit_l_min -25
_diffrn_reflns_number 27994
_diffrn_reflns_point_group_measured_fraction_full 0.990
_diffrn_reflns_point_group_measured_fraction_max 0.984
_diffrn_reflns_theta_full 67.679
_diffrn_reflns_theta_max 74.640
_diffrn_reflns_theta_min 3.353
_exptl_absorpt_coefficient_mu 0.744
_exptl_absorpt_correction_T_max 0.7538
_exptl_absorpt_correction_T_min 0.6794
_exptl_absorpt_correction_type multi-scan
_exptl_absorpt_process_details
;
SADABS-2016/2 (Bruker,2016/2) was used for absorption correction.
wR2(int) was 0.0769 before and 0.0587 after correction.
The Ratio of minimum to maximum transmission is 0.9013.
The \l/2 correction factor is Not present.
;
_exptl_crystal_density_diffrn 1.094
_exptl_crystal_description block
_exptl_crystal_F_000 1232
_exptl_crystal_size_max 0.08
_exptl_crystal_size_mid 0.08
_exptl_crystal_size_min 0.06
_refine_diff_density_max 0.883
_refine_diff_density_min -0.313
_refine_diff_density_rms 0.049
_refine_ls_abs_structure_details
;
 Flack x determined using 2100 quotients [(I+)-(I-)]/[(I+)+(I-)]
 (Parsons, Flack and Wagner, Acta Cryst. B69 (2013) 249-259).
;
_refine_ls_abs_structure_Flack 0.49(2)
_refine_ls_extinction_method none
_refine_ls_goodness_of_fit_ref 1.058
_refine_ls_hydrogen_treatment constr
_refine_ls_matrix_type full
_refine_ls_number_parameters 404
_refine_ls_number_reflns 6910
_refine_ls_number_restraints 8
_refine_ls_restrained_S_all 1.066
_refine_ls_R_factor_all 0.0680
_refine_ls_R_factor_gt 0.0452
_refine_ls_shift/su_max 0.000
_refine_ls_shift/su_mean 0.000
_refine_ls_structure_factor_coef Fsqd
_refine_ls_weighting_details 'w=1/[\s^2^(Fo^2^)+(0.0680P)^2^+0.0910P] where P=(Fo^2^+2Fc^2^)/3'
_refine_ls_weighting_scheme calc
_refine_ls_wR_factor_gt 0.1193
_refine_ls_wR_factor_ref 0.1269
_reflns_Friedel_coverage 0.757
_reflns_Friedel_fraction_full 0.979
_reflns_Friedel_fraction_max 0.966
_reflns_number_gt 5733
_reflns_number_total 6910
_reflns_threshold_expression 'I > 2\s(I)'
_cod_data_source_file d4dt03397c2.cif
_cod_data_source_block cu_myh19_4_0m_a
_cod_database_code 7717865
_shelx_shelxl_version_number 2018/3
_shelx_space_group_comment
;
The symmetry employed for this shelxl refinement is uniquely defined
by the following loop, which should always be used as a source of
symmetry information in preference to the above space-group names.
They are only intended as comments.
;
_olex2_refinement_description
;
1. Fixed Uiso
 At 1.2 times of:
  All C(H) groups
 At 1.5 times of:
  All C(H,H,H) groups
2. Restrained distances
 O4-C19A = O4-C19
 1.43 with sigma of 0.005
 C20A-C19A = C20-C19 = C21-C19 = C21A-C19A
 1.54 with sigma of 0.002
 C20A-C21A = C21-C20
 2.52 with sigma of 0.002
3. Others
 Fixed Sof: C19(0.5) H19(0.5) C21(0.5) H21A(0.5) H21B(0.5) H21C(0.5) C20(0.5)
 H20A(0.5) H20B(0.5) H20C(0.5) C20A(0.5) H20D(0.5) H20E(0.5) H20F(0.5)
 C19A(0.5) H19A(0.5) C21A(0.5) H21D(0.5) H21E(0.5) H21F(0.5)
4.a Ternary CH refined with riding coordinates:
 C34(H34), C6(H6), C9(H9), C16(H16), C30(H30), C19(H19), C19A(H19A)
4.b Aromatic/amide H refined with riding coordinates:
 C2(H2), C12(H12), C13(H13), C14(H14), C26(H26), C27(H27), C28(H28)
4.c Idealised Me refined as rotating group:
 C35(H35A,H35B,H35C), C7(H7A,H7B,H7C), C8(H8A,H8B,H8C), C10(H10A,H10B,H10C),
 C15(H15A,H15B,H15C), C17(H17A,H17B,H17C), C18(H18A,H18B,H18C), C23(H23A,H23B,
 H23C), C25(H25A,H25B,H25C), C31(H31A,H31B,H31C), C32(H32A,H32B,H32C), C33(H33A,
 H33B,H33C), C21(H21A,H21B,H21C), C20(H20A,H20B,H20C), C20A(H20D,H20E,H20F),
 C21A(H21D,H21E,H21F)
;
_olex2_submission_special_instructions 'No special instructions were received'

loop_
_space_group_symop_operation_xyz
'x, y, z'
'x+1/2, -y+1/2, -z'
'-x, y+1/2, -z+1/2'
'-x+1/2, -y, z+1/2'

loop_
_atom_site_label
_atom_site_type_symbol
_atom_site_fract_x
_atom_site_fract_y
_atom_site_fract_z
_atom_site_U_iso_or_equiv
_atom_site_adp_type
_atom_site_occupancy
_atom_site_site_symmetry_order
_atom_site_calc_flag
_atom_site_refinement_flags_posn
_atom_site_refinement_flags_adp
_atom_site_refinement_flags_occupancy
_atom_site_disorder_assembly
_atom_site_disorder_group
Al1 Al 0.32199(7) 0.62335(4) 0.25209(3) 0.02338(16) Uani 1 1 d . . . . .
N3 N 0.4388(2) 0.65447(13) 0.18184(9) 0.0233(4) Uani 1 1 d . . . . .
N2 N 0.4282(2) 0.66476(12) 0.32196(9) 0.0233(4) Uani 1 1 d . . . . .
O3 O 0.3275(3) 0.52426(11) 0.25823(9) 0.0392(5) Uani 1 1 d . . . . .
O4 O 0.1599(2) 0.66083(13) 0.24828(11) 0.0405(4) Uani 1 1 d D . . . .
C1 C 0.4447(3) 0.61167(17) 0.12073(11) 0.0293(5) Uani 1 1 d . . . . .
C2 C 0.5442(2) 0.75290(13) 0.24888(13) 0.0252(4) Uani 1 1 d . . . . .
H2 H 0.586582 0.802576 0.246893 0.030 Uiso 1 1 calc R U . . .
C35 C 0.8001(5) 0.5472(4) 0.1395(2) 0.0695(12) Uani 1 1 d . . . . .
H35A H 0.821809 0.505879 0.108202 0.104 Uiso 1 1 calc R U . . .
H35B H 0.864912 0.544807 0.176190 0.104 Uiso 1 1 calc R U . . .
H35C H 0.807884 0.597736 0.117888 0.104 Uiso 1 1 calc R U . . .
C34 C 0.6538(4) 0.5364(2) 0.16466(14) 0.0450(8) Uani 1 1 d . . . . .
H34 H 0.639489 0.572833 0.202081 0.054 Uiso 1 1 calc R U . . .
C3 C 0.5469(4) 0.55488(18) 0.11252(12) 0.0355(6) Uani 1 1 d . . . . .
C4 C 0.4199(3) 0.63291(16) 0.38789(10) 0.0280(5) Uani 1 1 d . . . . .
C5 C 0.5080(3) 0.57168(17) 0.40541(12) 0.0330(6) Uani 1 1 d . . . . .
C6 C 0.6106(4) 0.5358(2) 0.35880(13) 0.0406(7) Uani 1 1 d . . . . .
H6 H 0.583390 0.550778 0.313409 0.049 Uiso 1 1 calc R U . . .
C7 C 0.7555(6) 0.5666(5) 0.3711(3) 0.0922(19) Uani 1 1 d . . . . .
H7A H 0.761196 0.620703 0.356611 0.138 Uiso 1 1 calc R U . . .
H7B H 0.822332 0.535208 0.346685 0.138 Uiso 1 1 calc R U . . .
H7C H 0.776350 0.563609 0.417866 0.138 Uiso 1 1 calc R U . . .
C8 C 0.2424(5) 0.8001(2) 0.45680(17) 0.0537(9) Uani 1 1 d . . . . .
H8A H 0.179754 0.841016 0.441702 0.081 Uiso 1 1 calc R U . . .
H8B H 0.338033 0.817815 0.452451 0.081 Uiso 1 1 calc R U . . .
H8C H 0.222982 0.788273 0.502720 0.081 Uiso 1 1 calc R U . . .
C9 C 0.2209(4) 0.7264(2) 0.41509(13) 0.0420(7) Uani 1 1 d . . . . .
H9 H 0.234841 0.740576 0.368187 0.050 Uiso 1 1 calc R U . . .
C10 C 0.0726(5) 0.6969(3) 0.4231(2) 0.0606(10) Uani 1 1 d . . . . .
H10A H 0.058455 0.679669 0.468269 0.091 Uiso 1 1 calc R U . . .
H10B H 0.056816 0.653323 0.393305 0.091 Uiso 1 1 calc R U . . .
H10C H 0.007865 0.738908 0.413012 0.091 Uiso 1 1 calc R U . . .
C11 C 0.3224(4) 0.66291(18) 0.43220(12) 0.0353(6) Uani 1 1 d . . . . .
C12 C 0.3198(4) 0.6321(2) 0.49551(13) 0.0479(8) Uani 1 1 d . . . . .
H12 H 0.254947 0.651636 0.526180 0.057 Uiso 1 1 calc R U . . .
C13 C 0.4092(5) 0.5741(2) 0.51430(13) 0.0497(9) Uani 1 1 d . . . . .
H13 H 0.407390 0.555044 0.557840 0.060 Uiso 1 1 calc R U . . .
C14 C 0.5016(4) 0.5436(2) 0.46957(13) 0.0432(7) Uani 1 1 d . . . . .
H14 H 0.561747 0.502918 0.482617 0.052 Uiso 1 1 calc R U . . .
C15 C 0.6078(8) 0.4472(3) 0.3632(2) 0.0832(19) Uani 1 1 d . . . . .
H15A H 0.638689 0.430942 0.406638 0.125 Uiso 1 1 calc R U . . .
H15B H 0.669262 0.425286 0.329960 0.125 Uiso 1 1 calc R U . . .
H15C H 0.513465 0.428690 0.355712 0.125 Uiso 1 1 calc R U . . .
C16 C 0.2373(4) 0.46224(19) 0.26268(15) 0.0456(7) Uani 1 1 d . . . . .
H16 H 0.294906 0.414976 0.270457 0.055 Uiso 1 1 calc R U . . .
C17 C 0.1432(6) 0.4703(3) 0.3210(2) 0.0752(15) Uani 1 1 d . . . . .
H17A H 0.198218 0.482327 0.359832 0.113 Uiso 1 1 calc R U . . .
H17B H 0.093303 0.421492 0.327828 0.113 Uiso 1 1 calc R U . . .
H17C H 0.077051 0.512271 0.313075 0.113 Uiso 1 1 calc R U . . .
C18 C 0.1623(5) 0.4493(3) 0.19944(19) 0.0623(11) Uani 1 1 d . . . . .
H18A H 0.104749 0.494573 0.189643 0.094 Uiso 1 1 calc R U . . .
H18B H 0.103818 0.403072 0.203182 0.094 Uiso 1 1 calc R U . . .
H18C H 0.229423 0.441687 0.164197 0.094 Uiso 1 1 calc R U . . .
C22 C 0.5213(3) 0.71602(15) 0.18889(11) 0.0245(5) Uani 1 1 d . . . . .
C23 C 0.6019(3) 0.7467(2) 0.13162(12) 0.0359(6) Uani 1 1 d . . . . .
H23A H 0.685147 0.715207 0.125464 0.054 Uiso 1 1 calc R U . . .
H23B H 0.628329 0.800723 0.139960 0.054 Uiso 1 1 calc R U . . .
H23C H 0.544893 0.744152 0.092154 0.054 Uiso 1 1 calc R U . . .
C24 C 0.5121(3) 0.72531(15) 0.31162(11) 0.0255(5) Uani 1 1 d . . . . .
C25 C 0.5817(4) 0.76635(19) 0.36771(12) 0.0373(7) Uani 1 1 d . . . . .
H25A H 0.522972 0.808957 0.382945 0.056 Uiso 1 1 calc R U . . .
H25B H 0.670645 0.787203 0.353131 0.056 Uiso 1 1 calc R U . . .
H25C H 0.596876 0.729552 0.403517 0.056 Uiso 1 1 calc R U . . .
C26 C 0.5533(5) 0.5143(2) 0.05347(15) 0.0487(8) Uani 1 1 d . . . . .
H26 H 0.622938 0.476186 0.047222 0.058 Uiso 1 1 calc R U . . .
C27 C 0.4595(5) 0.5290(3) 0.00393(15) 0.0597(11) Uani 1 1 d . . . . .
H27 H 0.464183 0.500791 -0.035902 0.072 Uiso 1 1 calc R U . . .
C28 C 0.3604(4) 0.5842(3) 0.01276(14) 0.0536(10) Uani 1 1 d . . . . .
H28 H 0.297086 0.594228 -0.021660 0.064 Uiso 1 1 calc R U . . .
C29 C 0.3488(4) 0.6265(2) 0.07085(12) 0.0392(7) Uani 1 1 d . . . . .
C30 C 0.2377(4) 0.6880(2) 0.07654(13) 0.0448(8) Uani 1 1 d . . . . .
H30 H 0.235595 0.706292 0.122892 0.054 Uiso 1 1 calc R U . . .
C31 C 0.2668(5) 0.7584(3) 0.0328(2) 0.0639(11) Uani 1 1 d . . . . .
H31A H 0.352496 0.783504 0.046911 0.096 Uiso 1 1 calc R U . . .
H31B H 0.190260 0.795383 0.036306 0.096 Uiso 1 1 calc R U . . .
H31C H 0.276057 0.741317 -0.012603 0.096 Uiso 1 1 calc R U . . .
C32 C 0.0957(5) 0.6535(3) 0.0604(2) 0.0640(11) Uani 1 1 d . . . . .
H32A H 0.093073 0.638483 0.014221 0.096 Uiso 1 1 calc R U . . .
H32B H 0.024007 0.692346 0.068887 0.096 Uiso 1 1 calc R U . . .
H32C H 0.079347 0.607715 0.087700 0.096 Uiso 1 1 calc R U . . .
C33 C 0.6346(6) 0.4539(3) 0.18965(19) 0.0676(13) Uani 1 1 d . . . . .
H33A H 0.638952 0.417506 0.152872 0.101 Uiso 1 1 calc R U . . .
H33B H 0.544687 0.449361 0.211196 0.101 Uiso 1 1 calc R U . . .
H33C H 0.707938 0.441556 0.220957 0.101 Uiso 1 1 calc R U . . .
C19 C 0.0837(6) 0.7314(3) 0.2537(3) 0.0422(18) Uani 0.5 1 d D . P A 3
H19 H 0.071083 0.743451 0.301117 0.051 Uiso 0.5 1 calc R U P A 3
C21 C 0.1608(12) 0.7993(6) 0.2217(5) 0.055(3) Uani 0.5 1 d D . P A 3
H21A H 0.256776 0.799673 0.236830 0.083 Uiso 0.5 1 calc R U P A 3
H21B H 0.116176 0.848264 0.233804 0.083 Uiso 0.5 1 calc R U P A 3
H21C H 0.158791 0.793230 0.174137 0.083 Uiso 0.5 1 calc R U P A 3
C20 C -0.0595(7) 0.7214(6) 0.2226(5) 0.060(2) Uani 0.5 1 d D . P A 3
H20A H -0.049175 0.711533 0.175736 0.090 Uiso 0.5 1 calc R U P A 3
H20B H -0.113629 0.768787 0.229210 0.090 Uiso 0.5 1 calc R U P A 3
H20C H -0.106908 0.677443 0.243129 0.090 Uiso 0.5 1 calc R U P A 3
C20A C -0.0652(7) 0.7183(6) 0.2591(4) 0.055(2) Uani 0.5 1 d D . P A 4
H20D H -0.106304 0.667309 0.250399 0.083 Uiso 0.5 1 calc R U P A 4
H20E H -0.124227 0.758937 0.240648 0.083 Uiso 0.5 1 calc R U P A 4
H20F H -0.056838 0.725887 0.306378 0.083 Uiso 0.5 1 calc R U P A 4
C19A C 0.0780(6) 0.7224(4) 0.2277(3) 0.045(2) Uani 0.5 1 d D . P A 4
H19A H 0.066198 0.718102 0.179272 0.054 Uiso 0.5 1 calc R U P A 4
C21A C 0.1475(10) 0.8003(6) 0.2423(6) 0.056(3) Uani 0.5 1 d D . P A 4
H21D H 0.148082 0.809230 0.289616 0.083 Uiso 0.5 1 calc R U P A 4
H21E H 0.096367 0.842151 0.220733 0.083 Uiso 0.5 1 calc R U P A 4
H21F H 0.242580 0.799435 0.226037 0.083 Uiso 0.5 1 calc R U P A 4

loop_
_atom_site_aniso_label
_atom_site_aniso_U_11
_atom_site_aniso_U_22
_atom_site_aniso_U_33
_atom_site_aniso_U_23
_atom_site_aniso_U_13
_atom_site_aniso_U_12
Al1 0.0232(3) 0.0272(3) 0.0197(3) -0.0020(3) 0.0015(3) -0.0035(3)
N3 0.0254(11) 0.0278(10) 0.0167(7) -0.0010(8) 0.0012(8) -0.0019(9)
N2 0.0248(11) 0.0268(10) 0.0182(8) 0.0001(7) 0.0004(8) -0.0010(9)
O3 0.0525(12) 0.0295(9) 0.0355(8) -0.0019(8) 0.0031(10) -0.0122(9)
O4 0.0257(9) 0.0512(11) 0.0446(9) -0.0052(11) 0.0023(11) 0.0039(8)
C1 0.0333(14) 0.0352(13) 0.0194(8) -0.0027(10) 0.0013(10) -0.0065(12)
C2 0.0274(10) 0.0231(9) 0.0252(9) -0.0005(10) -0.0012(11) -0.0037(8)
C35 0.042(2) 0.092(3) 0.075(2) -0.017(3) -0.002(2) 0.015(2)
C34 0.046(2) 0.0533(18) 0.0355(12) -0.0123(13) 0.0002(13) 0.0188(16)
C3 0.0412(16) 0.0359(14) 0.0294(11) -0.0065(11) 0.0044(12) 0.0006(13)
C4 0.0339(14) 0.0318(13) 0.0182(9) -0.0001(9) -0.0006(9) -0.0086(11)
C5 0.0414(16) 0.0338(13) 0.0238(10) 0.0023(10) -0.0044(10) -0.0069(12)
C6 0.0475(19) 0.0443(17) 0.0300(11) 0.0045(12) -0.0032(13) 0.0104(15)
C7 0.047(3) 0.124(5) 0.105(4) -0.025(4) 0.020(3) -0.004(3)
C8 0.067(3) 0.0476(18) 0.0467(15) -0.0040(15) 0.0160(17) 0.0028(18)
C9 0.0448(18) 0.0523(17) 0.0288(11) -0.0035(12) 0.0121(12) 0.0065(15)
C10 0.045(2) 0.074(3) 0.063(2) -0.013(2) 0.0111(18) 0.001(2)
C11 0.0402(16) 0.0419(14) 0.0236(10) -0.0022(10) 0.0062(11) -0.0070(14)
C12 0.058(2) 0.060(2) 0.0258(11) 0.0014(12) 0.0149(13) -0.0079(18)
C13 0.067(2) 0.0566(19) 0.0260(11) 0.0133(13) 0.0035(14) -0.0075(18)
C14 0.055(2) 0.0452(16) 0.0292(12) 0.0098(12) -0.0036(13) -0.0041(15)
C15 0.136(6) 0.043(2) 0.071(2) 0.004(2) 0.022(3) 0.026(3)
C16 0.0552(19) 0.0373(14) 0.0442(15) 0.0021(13) 0.0015(15) -0.0093(14)
C17 0.085(4) 0.079(3) 0.061(2) -0.007(2) 0.034(2) -0.034(3)
C18 0.064(3) 0.065(2) 0.0576(19) -0.0094(18) -0.019(2) -0.018(2)
C22 0.0254(12) 0.0277(11) 0.0203(9) 0.0024(9) 0.0021(9) 0.0013(10)
C23 0.0384(15) 0.0443(15) 0.0249(10) 0.0037(11) 0.0056(10) -0.0127(13)
C24 0.0277(13) 0.0253(11) 0.0234(10) -0.0040(10) -0.0007(10) -0.0018(10)
C25 0.0437(17) 0.0444(16) 0.0240(10) -0.0058(11) -0.0014(11) -0.0162(14)
C26 0.055(2) 0.0525(19) 0.0381(13) -0.0159(14) 0.0030(15) 0.0072(17)
C27 0.071(3) 0.074(3) 0.0340(13) -0.0275(17) -0.0038(17) 0.006(2)
C28 0.058(2) 0.076(3) 0.0273(11) -0.0157(15) -0.0111(14) 0.006(2)
C29 0.0409(17) 0.0528(17) 0.0238(10) -0.0055(12) -0.0054(11) 0.0006(15)
C30 0.0461(19) 0.063(2) 0.0258(10) -0.0029(13) -0.0109(13) 0.0121(17)
C31 0.062(2) 0.063(2) 0.066(2) 0.007(2) -0.021(2) 0.002(2)
C32 0.044(2) 0.080(3) 0.068(2) 0.011(2) -0.0057(19) 0.002(2)
C33 0.093(4) 0.058(2) 0.0516(17) 0.0045(18) 0.002(2) 0.029(2)
C19 0.025(3) 0.079(5) 0.022(3) -0.011(4) -0.002(3) 0.002(3)
C21 0.056(6) 0.039(5) 0.070(8) -0.030(5) 0.013(5) 0.003(4)
C20 0.030(4) 0.064(5) 0.087(6) -0.019(6) -0.004(5) 0.006(4)
C20A 0.033(4) 0.073(5) 0.060(4) -0.004(4) 0.004(4) 0.010(4)
C19A 0.024(3) 0.086(6) 0.025(4) 0.017(4) -0.004(3) 0.006(4)
C21A 0.044(4) 0.061(6) 0.061(7) 0.003(5) 0.007(5) 0.026(4)

loop_
_atom_type_symbol
_atom_type_description
_atom_type_scat_dispersion_real
_atom_type_scat_dispersion_imag
_atom_type_scat_source
C C 0.0181 0.0091 'International Tables Vol C Tables 4.2.6.8 and 6.1.1.4'
H H 0.0000 0.0000 'International Tables Vol C Tables 4.2.6.8 and 6.1.1.4'
Al Al 0.2130 0.2455 'International Tables Vol C Tables 4.2.6.8 and 6.1.1.4'
N N 0.0311 0.0180 'International Tables Vol C Tables 4.2.6.8 and 6.1.1.4'
O O 0.0492 0.0322 'International Tables Vol C Tables 4.2.6.8 and 6.1.1.4'

loop_
_geom_angle_atom_site_label_1
_geom_angle_atom_site_label_2
_geom_angle_atom_site_label_3
_geom_angle
_geom_angle_site_symmetry_1
_geom_angle_site_symmetry_3
_geom_angle_publ_flag
N2 Al1 N3 98.06(9) . . ?
O3 Al1 N3 108.49(11) . . ?
O3 Al1 N2 107.58(10) . . ?
O4 Al1 N3 114.02(11) . . ?
O4 Al1 N2 113.11(11) . . ?
O4 Al1 O3 114.24(12) . . ?
C1 N3 Al1 121.99(18) . . ?
C22 N3 Al1 119.80(16) . . ?
C22 N3 C1 118.2(2) . . ?
C4 N2 Al1 121.65(17) . . ?
C24 N2 Al1 120.14(15) . . ?
C24 N2 C4 118.2(2) . . ?
C16 O3 Al1 139.0(3) . . ?
C19 O4 Al1 143.0(3) . . ?
C19A O4 Al1 146.2(3) . . ?
C3 C1 N3 119.0(2) . . ?
C3 C1 C29 120.5(2) . . ?
C29 C1 N3 120.5(3) . . ?
C22 C2 H2 116.1 . . ?
C22 C2 C24 127.8(2) . . ?
C24 C2 H2 116.1 . . ?
H35A C35 H35B 109.5 . . ?
H35A C35 H35C 109.5 . . ?
H35B C35 H35C 109.5 . . ?
C34 C35 H35A 109.5 . . ?
C34 C35 H35B 109.5 . . ?
C34 C35 H35C 109.5 . . ?
C35 C34 H34 108.2 . . ?
C35 C34 C3 111.8(3) . . ?
C35 C34 C33 110.0(4) . . ?
C3 C34 H34 108.2 . . ?
C3 C34 C33 110.4(3) . . ?
C33 C34 H34 108.2 . . ?
C1 C3 C34 122.9(2) . . ?
C26 C3 C1 118.9(3) . . ?
C26 C3 C34 118.2(3) . . ?
C5 C4 N2 119.0(2) . . ?
C5 C4 C11 121.3(2) . . ?
C11 C4 N2 119.7(3) . . ?
C4 C5 C6 123.1(2) . . ?
C14 C5 C4 118.2(3) . . ?
C14 C5 C6 118.7(3) . . ?
C5 C6 H6 107.9 . . ?
C5 C6 C7 111.1(3) . . ?
C5 C6 C15 111.1(3) . . ?
C7 C6 H6 107.9 . . ?
C7 C6 C15 110.8(5) . . ?
C15 C6 H6 107.9 . . ?
C6 C7 H7A 109.5 . . ?
C6 C7 H7B 109.5 . . ?
C6 C7 H7C 109.5 . . ?
H7A C7 H7B 109.5 . . ?
H7A C7 H7C 109.5 . . ?
H7B C7 H7C 109.5 . . ?
H8A C8 H8B 109.5 . . ?
H8A C8 H8C 109.5 . . ?
H8B C8 H8C 109.5 . . ?
C9 C8 H8A 109.5 . . ?
C9 C8 H8B 109.5 . . ?
C9 C8 H8C 109.5 . . ?
C8 C9 H9 108.1 . . ?
C10 C9 C8 109.8(3) . . ?
C10 C9 H9 108.1 . . ?
C11 C9 C8 112.3(3) . . ?
C11 C9 H9 108.1 . . ?
C11 C9 C10 110.2(3) . . ?
C9 C10 H10A 109.5 . . ?
C9 C10 H10B 109.5 . . ?
C9 C10 H10C 109.5 . . ?
H10A C10 H10B 109.5 . . ?
H10A C10 H10C 109.5 . . ?
H10B C10 H10C 109.5 . . ?
C4 C11 C9 123.6(2) . . ?
C12 C11 C4 118.0(3) . . ?
C12 C11 C9 118.5(3) . . ?
C11 C12 H12 119.3 . . ?
C13 C12 C11 121.5(3) . . ?
C13 C12 H12 119.3 . . ?
C12 C13 H13 120.1 . . ?
C12 C13 C14 119.8(3) . . ?
C14 C13 H13 120.1 . . ?
C5 C14 H14 119.4 . . ?
C13 C14 C5 121.2(3) . . ?
C13 C14 H14 119.4 . . ?
C6 C15 H15A 109.5 . . ?
C6 C15 H15B 109.5 . . ?
C6 C15 H15C 109.5 . . ?
H15A C15 H15B 109.5 . . ?
H15A C15 H15C 109.5 . . ?
H15B C15 H15C 109.5 . . ?
O3 C16 H16 106.6 . . ?
O3 C16 C17 111.3(3) . . ?
O3 C16 C18 111.3(3) . . ?
C17 C16 H16 106.6 . . ?
C18 C16 H16 106.6 . . ?
C18 C16 C17 113.8(4) . . ?
C16 C17 H17A 109.5 . . ?
C16 C17 H17B 109.5 . . ?
C16 C17 H17C 109.5 . . ?
H17A C17 H17B 109.5 . . ?
H17A C17 H17C 109.5 . . ?
H17B C17 H17C 109.5 . . ?
C16 C18 H18A 109.5 . . ?
C16 C18 H18B 109.5 . . ?
C16 C18 H18C 109.5 . . ?
H18A C18 H18B 109.5 . . ?
H18A C18 H18C 109.5 . . ?
H18B C18 H18C 109.5 . . ?
N3 C22 C2 123.4(2) . . ?
N3 C22 C23 120.4(2) . . ?
C2 C22 C23 116.2(2) . . ?
C22 C23 H23A 109.5 . . ?
C22 C23 H23B 109.5 . . ?
C22 C23 H23C 109.5 . . ?
H23A C23 H23B 109.5 . . ?
H23A C23 H23C 109.5 . . ?
H23B C23 H23C 109.5 . . ?
N2 C24 C2 122.9(2) . . ?
N2 C24 C25 121.1(2) . . ?
C2 C24 C25 116.0(2) . . ?
C24 C25 H25A 109.5 . . ?
C24 C25 H25B 109.5 . . ?
C24 C25 H25C 109.5 . . ?
H25A C25 H25B 109.5 . . ?
H25A C25 H25C 109.5 . . ?
H25B C25 H25C 109.5 . . ?
C3 C26 H26 119.6 . . ?
C27 C26 C3 120.8(4) . . ?
C27 C26 H26 119.6 . . ?
C26 C27 H27 120.2 . . ?
C28 C27 C26 119.5(3) . . ?
C28 C27 H27 120.2 . . ?
C27 C28 H28 118.9 . . ?
C27 C28 C29 122.2(3) . . ?
C29 C28 H28 118.9 . . ?
C1 C29 C30 122.8(3) . . ?
C28 C29 C1 118.0(3) . . ?
C28 C29 C30 119.1(3) . . ?
C29 C30 H30 107.9 . . ?
C29 C30 C31 112.2(3) . . ?
C29 C30 C32 110.5(3) . . ?
C31 C30 H30 107.9 . . ?
C31 C30 C32 110.2(3) . . ?
C32 C30 H30 107.9 . . ?
C30 C31 H31A 109.5 . . ?
C30 C31 H31B 109.5 . . ?
C30 C31 H31C 109.5 . . ?
H31A C31 H31B 109.5 . . ?
H31A C31 H31C 109.5 . . ?
H31B C31 H31C 109.5 . . ?
C30 C32 H32A 109.5 . . ?
C30 C32 H32B 109.5 . . ?
C30 C32 H32C 109.5 . . ?
H32A C32 H32B 109.5 . . ?
H32A C32 H32C 109.5 . . ?
H32B C32 H32C 109.5 . . ?
C34 C33 H33A 109.5 . . ?
C34 C33 H33B 109.5 . . ?
C34 C33 H33C 109.5 . . ?
H33A C33 H33B 109.5 . . ?
H33A C33 H33C 109.5 . . ?
H33B C33 H33C 109.5 . . ?
O4 C19 H19 108.4 . . ?
O4 C19 C21 111.3(7) . . ?
O4 C19 C20 109.9(5) . . ?
C21 C19 H19 108.4 . . ?
C21 C19 C20 110.4(3) . . ?
C20 C19 H19 108.4 . . ?
C19 C21 H21A 109.5 . . ?
C19 C21 H21B 109.5 . . ?
C19 C21 H21C 109.5 . . ?
H21A C21 H21B 109.5 . . ?
H21A C21 H21C 109.5 . . ?
H21B C21 H21C 109.5 . . ?
C19 C20 H20A 109.5 . . ?
C19 C20 H20B 109.5 . . ?
C19 C20 H20C 109.5 . . ?
H20A C20 H20B 109.5 . . ?
H20A C20 H20C 109.5 . . ?
H20B C20 H20C 109.5 . . ?
H20D C20A H20E 109.5 . . ?
H20D C20A H20F 109.5 . . ?
H20E C20A H20F 109.5 . . ?
C19A C20A H20D 109.5 . . ?
C19A C20A H20E 109.5 . . ?
C19A C20A H20F 109.5 . . ?
O4 C19A C20A 110.8(6) . . ?
O4 C19A H19A 108.0 . . ?
O4 C19A C21A 111.0(7) . . ?
C20A C19A H19A 108.0 . . ?
C20A C19A C21A 110.9(3) . . ?
C21A C19A H19A 108.0 . . ?
C19A C21A H21D 109.5 . . ?
C19A C21A H21E 109.5 . . ?
C19A C21A H21F 109.5 . . ?
H21D C21A H21E 109.5 . . ?
H21D C21A H21F 109.5 . . ?
H21E C21A H21F 109.5 . . ?

loop_
_geom_bond_atom_site_label_1
_geom_bond_atom_site_label_2
_geom_bond_distance
_geom_bond_site_symmetry_2
_geom_bond_publ_flag
Al1 N3 1.907(2) . ?
Al1 N2 1.901(2) . ?
Al1 O3 1.712(2) . ?
Al1 O4 1.700(2) . ?
N3 C1 1.453(3) . ?
N3 C22 1.336(4) . ?
N2 C4 1.459(3) . ?
N2 C24 1.339(4) . ?
O3 C16 1.383(4) . ?
O4 C19 1.427(5) . ?
O4 C19A 1.390(5) . ?
C1 C3 1.402(5) . ?
C1 C29 1.404(4) . ?
C2 H2 0.9500 . ?
C2 C22 1.400(3) . ?
C2 C24 1.404(3) . ?
C35 H35A 0.9800 . ?
C35 H35B 0.9800 . ?
C35 H35C 0.9800 . ?
C35 C34 1.520(6) . ?
C34 H34 1.0000 . ?
C34 C3 1.521(5) . ?
C34 C33 1.522(6) . ?
C3 C26 1.398(4) . ?
C4 C5 1.404(4) . ?
C4 C11 1.408(4) . ?
C5 C6 1.511(5) . ?
C5 C14 1.401(4) . ?
C6 H6 1.0000 . ?
C6 C7 1.522(7) . ?
C6 C15 1.528(5) . ?
C7 H7A 0.9800 . ?
C7 H7B 0.9800 . ?
C7 H7C 0.9800 . ?
C8 H8A 0.9800 . ?
C8 H8B 0.9800 . ?
C8 H8C 0.9800 . ?
C8 C9 1.545(5) . ?
C9 H9 1.0000 . ?
C9 C10 1.532(5) . ?
C9 C11 1.512(5) . ?
C10 H10A 0.9800 . ?
C10 H10B 0.9800 . ?
C10 H10C 0.9800 . ?
C11 C12 1.401(4) . ?
C12 H12 0.9500 . ?
C12 C13 1.377(6) . ?
C13 H13 0.9500 . ?
C13 C14 1.384(5) . ?
C14 H14 0.9500 . ?
C15 H15A 0.9800 . ?
C15 H15B 0.9800 . ?
C15 H15C 0.9800 . ?
C16 H16 1.0000 . ?
C16 C17 1.508(5) . ?
C16 C18 1.501(5) . ?
C17 H17A 0.9800 . ?
C17 H17B 0.9800 . ?
C17 H17C 0.9800 . ?
C18 H18A 0.9800 . ?
C18 H18B 0.9800 . ?
C18 H18C 0.9800 . ?
C22 C23 1.505(3) . ?
C23 H23A 0.9800 . ?
C23 H23B 0.9800 . ?
C23 H23C 0.9800 . ?
C24 C25 1.508(3) . ?
C25 H25A 0.9800 . ?
C25 H25B 0.9800 . ?
C25 H25C 0.9800 . ?
C26 H26 0.9500 . ?
C26 C27 1.385(6) . ?
C27 H27 0.9500 . ?
C27 C28 1.364(6) . ?
C28 H28 0.9500 . ?
C28 C29 1.400(4) . ?
C29 C30 1.514(5) . ?
C30 H30 1.0000 . ?
C30 C31 1.533(6) . ?
C30 C32 1.535(6) . ?
C31 H31A 0.9800 . ?
C31 H31B 0.9800 . ?
C31 H31C 0.9800 . ?
C32 H32A 0.9800 . ?
C32 H32B 0.9800 . ?
C32 H32C 0.9800 . ?
C33 H33A 0.9800 . ?
C33 H33B 0.9800 . ?
C33 H33C 0.9800 . ?
C19 H19 1.0000 . ?
C19 C21 1.534(3) . ?
C19 C20 1.536(3) . ?
C21 H21A 0.9800 . ?
C21 H21B 0.9800 . ?
C21 H21C 0.9800 . ?
C20 H20A 0.9800 . ?
C20 H20B 0.9800 . ?
C20 H20C 0.9800 . ?
C20A H20D 0.9800 . ?
C20A H20E 0.9800 . ?
C20A H20F 0.9800 . ?
C20A C19A 1.532(3) . ?
C19A H19A 1.0000 . ?
C19A C21A 1.531(3) . ?
C21A H21D 0.9800 . ?
C21A H21E 0.9800 . ?
C21A H21F 0.9800 . ?

loop_
_geom_torsion_atom_site_label_1
_geom_torsion_atom_site_label_2
_geom_torsion_atom_site_label_3
_geom_torsion_atom_site_label_4
_geom_torsion
_geom_torsion_site_symmetry_1
_geom_torsion_site_symmetry_2
_geom_torsion_site_symmetry_3
_geom_torsion_site_symmetry_4
_geom_torsion_publ_flag
Al1 N3 C1 C3 -94.4(3) . . . . ?
Al1 N3 C1 C29 85.1(3) . . . . ?
Al1 N3 C22 C2 10.5(4) . . . . ?
Al1 N3 C22 C23 -173.1(2) . . . . ?
Al1 N2 C4 C5 88.9(3) . . . . ?
Al1 N2 C4 C11 -89.9(3) . . . . ?
Al1 N2 C24 C2 -10.9(4) . . . . ?
Al1 N2 C24 C25 171.2(2) . . . . ?
Al1 O3 C16 C17 -57.7(5) . . . . ?
Al1 O3 C16 C18 70.4(4) . . . . ?
Al1 O4 C19 C21 39.7(7) . . . . ?
Al1 O4 C19 C20 162.3(5) . . . . ?
Al1 O4 C19A C20A -166.6(5) . . . . ?
Al1 O4 C19A C21A -43.0(8) . . . . ?
N3 Al1 O3 C16 -130.3(3) . . . . ?
N3 Al1 O4 C19 -68.8(5) . . . . ?
N3 Al1 O4 C19A -29.3(7) . . . . ?
N3 C1 C3 C34 -0.7(5) . . . . ?
N3 C1 C3 C26 -179.4(3) . . . . ?
N3 C1 C29 C28 179.3(3) . . . . ?
N3 C1 C29 C30 1.5(5) . . . . ?
N2 Al1 O3 C16 124.5(3) . . . . ?
N2 Al1 O4 C19 42.1(6) . . . . ?
N2 Al1 O4 C19A 81.6(6) . . . . ?
N2 C4 C5 C6 -1.0(4) . . . . ?
N2 C4 C5 C14 177.9(3) . . . . ?
N2 C4 C11 C9 1.5(4) . . . . ?
N2 C4 C11 C12 -178.5(3) . . . . ?
O3 Al1 O4 C19 165.6(5) . . . . ?
O3 Al1 O4 C19A -154.9(6) . . . . ?
O4 Al1 O3 C16 -1.9(3) . . . . ?
C1 N3 C22 C2 -167.6(3) . . . . ?
C1 N3 C22 C23 8.8(4) . . . . ?
C1 C3 C26 C27 -0.8(6) . . . . ?
C1 C29 C30 C31 108.2(4) . . . . ?
C1 C29 C30 C32 -128.5(3) . . . . ?
C35 C34 C3 C1 -122.0(4) . . . . ?
C35 C34 C3 C26 56.7(5) . . . . ?
C34 C3 C26 C27 -179.5(4) . . . . ?
C3 C1 C29 C28 -1.2(5) . . . . ?
C3 C1 C29 C30 -179.0(3) . . . . ?
C3 C26 C27 C28 0.6(7) . . . . ?
C4 N2 C24 C2 170.0(2) . . . . ?
C4 N2 C24 C25 -7.9(4) . . . . ?
C4 C5 C6 C7 100.7(4) . . . . ?
C4 C5 C6 C15 -135.5(4) . . . . ?
C4 C5 C14 C13 1.3(5) . . . . ?
C4 C11 C12 C13 -0.2(5) . . . . ?
C5 C4 C11 C9 -177.3(3) . . . . ?
C5 C4 C11 C12 2.8(4) . . . . ?
C6 C5 C14 C13 -179.7(3) . . . . ?
C8 C9 C11 C4 -117.6(3) . . . . ?
C8 C9 C11 C12 62.3(4) . . . . ?
C9 C11 C12 C13 179.9(3) . . . . ?
C10 C9 C11 C4 119.6(3) . . . . ?
C10 C9 C11 C12 -60.5(4) . . . . ?
C11 C4 C5 C6 177.8(3) . . . . ?
C11 C4 C5 C14 -3.3(4) . . . . ?
C11 C12 C13 C14 -1.8(6) . . . . ?
C12 C13 C14 C5 1.2(6) . . . . ?
C14 C5 C6 C7 -78.3(5) . . . . ?
C14 C5 C6 C15 45.6(5) . . . . ?
C22 N3 C1 C3 83.7(3) . . . . ?
C22 N3 C1 C29 -96.8(3) . . . . ?
C22 C2 C24 N2 -14.0(4) . . . . ?
C22 C2 C24 C25 164.1(3) . . . . ?
C24 N2 C4 C5 -92.0(3) . . . . ?
C24 N2 C4 C11 89.2(3) . . . . ?
C24 C2 C22 N3 14.2(4) . . . . ?
C24 C2 C22 C23 -162.4(3) . . . . ?
C26 C27 C28 C29 -0.7(7) . . . . ?
C27 C28 C29 C1 1.0(6) . . . . ?
C27 C28 C29 C30 178.8(4) . . . . ?
C28 C29 C30 C31 -69.6(5) . . . . ?
C28 C29 C30 C32 53.8(5) . . . . ?
C29 C1 C3 C34 179.8(3) . . . . ?
C29 C1 C3 C26 1.1(5) . . . . ?
C33 C34 C3 C1 115.3(4) . . . . ?
C33 C34 C3 C26 -66.1(4) . . . . ?
